data_7101906
loop_
_publ_author_name
'Daniliuc, Constantin'
'Druckenbrodt, Christian'
'Hrib, Cristian G.'
'Ruthe, Frank'
'Blaschette, Armand'
'Jones, Peter G.'
'du Mont, Wolf-W.'

_publ_section_title
;
 The first trialkylphosphane telluride complexes of Ag(I): molecular,
 ionic and supramolecular structural alternatives
;
_journal_coden_ASTM CHCOFS
_journal_issue 20
_journal_name_full
;
 Chemical Communications (Cambridge, United Kingdom)
;
_journal_page_first 2060
_journal_page_last 2062
_journal_paper_doi 10.1039/b700917h
_journal_year 2007
_chemical_formula_sum 'C42 H99 Ag2 N3 O8 P4 S4 Te4'
_chemical_formula_weight 1752.50
_space_group_IT_number 14
_symmetry_cell_setting monoclinic
_symmetry_space_group_name_Hall '-P 2yn'
_symmetry_space_group_name_H-M 'P 1 21/n 1'
_atom_sites_solution_hydrogens geom
_atom_sites_solution_primary direct
_atom_sites_solution_secondary difmap
_audit_creation_method SHELXL-97
_cell_angle_alpha 90.00
_cell_angle_beta 93.962(10)
_cell_angle_gamma 90.00
_cell_formula_units_Z 4
_cell_length_a 11.4760(15)
_cell_length_b 15.363(3)
_cell_length_c 38.378(3)
_cell_measurement_reflns_used 60
_cell_measurement_temperature 143(2)
_cell_measurement_theta_max 11.5
_cell_measurement_theta_min 10
_cell_volume 6749.9(15)
_computing_cell_refinement 'Stoe DIF4'
_computing_data_collection 'Stoe DIF4'
_computing_data_reduction 'Stoe REDU4'
_computing_molecular_graphics 'Siemens XP'
_computing_publication_material 'SHELXL-97 (Sheldrick, 1997)'
_computing_structure_refinement 'SHELXL-97 (Sheldrick, 1997)'
_computing_structure_solution 'SHELXS-97 (Sheldrick, 1990)'
_diffrn_ambient_temperature 143(2)
_diffrn_measured_fraction_theta_full 0.990
_diffrn_measured_fraction_theta_max 0.989
_diffrn_measurement_device_type 'Stoe STADI-4'
_diffrn_measurement_method \w-\q-scans
_diffrn_radiation_monochromator graphite
_diffrn_radiation_source 'fine-focus sealed tube'
_diffrn_radiation_type MoK\a
_diffrn_radiation_wavelength 0.71073
_diffrn_reflns_av_R_equivalents 0.0387
_diffrn_reflns_av_sigmaI/netI 0.0687
_diffrn_reflns_limit_h_max 13
_diffrn_reflns_limit_h_min 0
_diffrn_reflns_limit_k_max 18
_diffrn_reflns_limit_k_min 0
_diffrn_reflns_limit_l_max 45
_diffrn_reflns_limit_l_min -45
_diffrn_reflns_number 12445
_diffrn_reflns_theta_full 25.00
_diffrn_reflns_theta_max 25.03
_diffrn_reflns_theta_min 3.10
_diffrn_standards_decay_% 1
_diffrn_standards_interval_time 60
_diffrn_standards_number 3
_exptl_absorpt_coefficient_mu 2.536
_exptl_absorpt_correction_T_max 0.914
_exptl_absorpt_correction_T_min 0.687
_exptl_absorpt_correction_type psi-scan
_exptl_absorpt_process_details XEMP
_exptl_crystal_colour 'pale yellow'
_exptl_crystal_density_diffrn 1.725
_exptl_crystal_density_method 'not measured'
_exptl_crystal_description block
_exptl_crystal_F_000 3448
_exptl_crystal_size_max 0.6
_exptl_crystal_size_mid 0.5
_exptl_crystal_size_min 0.5
_refine_diff_density_max 0.749
_refine_diff_density_min -0.840
_refine_diff_density_rms 0.153
_refine_ls_extinction_method none
_refine_ls_goodness_of_fit_ref 1.061
_refine_ls_hydrogen_treatment 'ordered methyls rigid, others riding'
_refine_ls_matrix_type full
_refine_ls_number_parameters 629
_refine_ls_number_reflns 11815
_refine_ls_number_restraints 609
_refine_ls_restrained_S_all 1.040
_refine_ls_R_factor_all 0.0838
_refine_ls_R_factor_gt 0.0517
_refine_ls_shift/su_max 0.004
_refine_ls_shift/su_mean 0.000
_refine_ls_structure_factor_coef Fsqd
_refine_ls_weighting_details 'calc w=1/[\s^2^(Fo^2^)+(0.0225P)^2^+35.9073P] where P=(Fo^2^+2Fc^2^)/3'
_refine_ls_weighting_scheme calc
_refine_ls_wR_factor_gt 0.0920
_refine_ls_wR_factor_ref 0.1086
_reflns_number_gt 8595
_reflns_number_total 11815
_reflns_threshold_expression >2sigma(I)
_cod_data_source_file b700917h.txt
_cod_data_source_block drogi
_cod_depositor_comments
;
The following automatic conversions were performed:

'_exptl_absorpt_correction_type' tag value 'Psi-scans' was replaced
with 'psi-scan' value.

Automatic conversion script
Id: cif_fix_values 1646 2011-03-28 12:23:43Z adriana 
;
_cod_original_sg_symbol_H-M 'P 21/n'
_cod_database_code 7101906

loop_
_symmetry_equiv_pos_as_xyz
'x, y, z'
'-x+1/2, y+1/2, -z+1/2'
'-x, -y, -z'
'x-1/2, -y-1/2, z-1/2'

loop_
_atom_site_label
_atom_site_type_symbol
_atom_site_fract_x
_atom_site_fract_y
_atom_site_fract_z
_atom_site_U_iso_or_equiv
_atom_site_adp_type
_atom_site_occupancy
_atom_site_symmetry_multiplicity
_atom_site_calc_flag
_atom_site_refinement_flags
_atom_site_disorder_assembly
_atom_site_disorder_group
Ag1 Ag 0.51702(6) 0.38929(5) 0.638657(17) 0.03716(17) Uani 1 1 d . . .
Ag2 Ag 0.55911(6) 0.19552(4) 0.662676(17) 0.03450(16) Uani 1 1 d . . .
Te1 Te 0.66234(5) 0.47582(4) 0.686086(15) 0.03790(15) Uani 1 1 d . . .
Te2 Te 0.34249(4) 0.27939(4) 0.658298(13) 0.02782(13) Uani 1 1 d . . .
Te3 Te 0.51047(5) 0.42427(4) 0.569120(14) 0.03535(15) Uani 1 1 d . . .
Te4 Te 0.75811(5) 0.26140(4) 0.640062(16) 0.03476(14) Uani 1 1 d . A .
P1 P 0.69505(17) 0.61558(14) 0.66055(6) 0.0276(5) Uani 1 1 d . . .
P2 P 0.30320(18) 0.32249(14) 0.71701(5) 0.0268(5) Uani 1 1 d . . .
P3 P 0.31156(18) 0.42729(15) 0.54498(5) 0.0276(5) Uani 1 1 d . . .
C1 C 0.7239(7) 0.6957(6) 0.6956(2) 0.039(2) Uani 1 1 d U . .
H1 H 0.8007 0.6787 0.7075 0.047 Uiso 1 1 calc R . .
C2 C 0.6377(10) 0.6951(7) 0.7238(3) 0.066(3) Uani 1 1 d U . .
H2A H 0.6664 0.7329 0.7431 0.079 Uiso 1 1 calc R . .
H2B H 0.6292 0.6356 0.7325 0.079 Uiso 1 1 calc R . .
H2C H 0.5617 0.7163 0.7141 0.079 Uiso 1 1 calc R . .
C3 C 0.7413(8) 0.7868(6) 0.6818(3) 0.047(2) Uani 1 1 d U . .
H3A H 0.6670 0.8088 0.6711 0.057 Uiso 1 1 calc R . .
H3B H 0.7994 0.7854 0.6643 0.057 Uiso 1 1 calc R . .
H3C H 0.7687 0.8250 0.7011 0.057 Uiso 1 1 calc R . .
C4 C 0.5705(7) 0.6454(6) 0.6303(2) 0.041(2) Uani 1 1 d U . .
H4 H 0.5547 0.5934 0.6151 0.049 Uiso 1 1 calc R . .
C5 C 0.5918(10) 0.7204(7) 0.6057(3) 0.067(3) Uani 1 1 d U . .
H5A H 0.5310 0.7205 0.5864 0.081 Uiso 1 1 calc R . .
H5B H 0.6685 0.7135 0.5963 0.081 Uiso 1 1 calc R . .
H5C H 0.5895 0.7756 0.6184 0.081 Uiso 1 1 calc R . .
C6 C 0.4592(7) 0.6602(7) 0.6493(3) 0.059(3) Uani 1 1 d U . .
H6A H 0.4631 0.7171 0.6608 0.071 Uiso 1 1 calc R . .
H6B H 0.4520 0.6144 0.6668 0.071 Uiso 1 1 calc R . .
H6C H 0.3912 0.6584 0.6324 0.071 Uiso 1 1 calc R . .
C7 C 0.8233(7) 0.6144(6) 0.6354(2) 0.038(2) Uani 1 1 d U . .
H7 H 0.8313 0.6737 0.6250 0.045 Uiso 1 1 calc R . .
C8 C 0.8078(9) 0.5500(6) 0.6053(2) 0.053(3) Uani 1 1 d U . .
H8A H 0.8718 0.5570 0.5899 0.064 Uiso 1 1 calc R . .
H8B H 0.7331 0.5609 0.5921 0.064 Uiso 1 1 calc R . .
H8C H 0.8086 0.4905 0.6146 0.064 Uiso 1 1 calc R . .
C9 C 0.9355(7) 0.5956(7) 0.6583(3) 0.056(3) Uani 1 1 d U . .
H9A H 1.0016 0.5912 0.6435 0.067 Uiso 1 1 calc R . .
H9B H 0.9269 0.5407 0.6708 0.067 Uiso 1 1 calc R . .
H9C H 0.9498 0.6430 0.6751 0.067 Uiso 1 1 calc R . .
C10 C 0.2707(8) 0.2271(5) 0.7429(2) 0.038(2) Uani 1 1 d U . .
H10 H 0.3431 0.1907 0.7438 0.045 Uiso 1 1 calc R . .
C11 C 0.2502(10) 0.2485(7) 0.7808(2) 0.056(3) Uani 1 1 d U . .
H11A H 0.1848 0.2893 0.7815 0.067 Uiso 1 1 calc R . .
H11B H 0.3208 0.2751 0.7921 0.067 Uiso 1 1 calc R . .
H11C H 0.2320 0.1950 0.7932 0.067 Uiso 1 1 calc R . .
C12 C 0.1753(9) 0.1705(6) 0.7260(3) 0.053(3) Uani 1 1 d U . .
H12A H 0.1819 0.1116 0.7357 0.063 Uiso 1 1 calc R . .
H12B H 0.1830 0.1681 0.7007 0.063 Uiso 1 1 calc R . .
H12C H 0.0990 0.1949 0.7305 0.063 Uiso 1 1 calc R . .
C13 C 0.1808(7) 0.3991(5) 0.7129(2) 0.036(2) Uani 1 1 d U . .
H13 H 0.1577 0.4115 0.7370 0.043 Uiso 1 1 calc R . .
C14 C 0.0735(7) 0.3630(7) 0.6923(3) 0.062(3) Uani 1 1 d U . .
H14A H 0.0172 0.4100 0.6873 0.075 Uiso 1 1 calc R . .
H14B H 0.0377 0.3178 0.7061 0.075 Uiso 1 1 calc R . .
H14C H 0.0965 0.3379 0.6704 0.075 Uiso 1 1 calc R . .
C15 C 0.2186(9) 0.4854(6) 0.6975(2) 0.047(2) Uani 1 1 d U . .
H15A H 0.2373 0.4766 0.6732 0.057 Uiso 1 1 calc R . .
H15B H 0.2878 0.5073 0.7111 0.057 Uiso 1 1 calc R . .
H15C H 0.1550 0.5278 0.6983 0.057 Uiso 1 1 calc R . .
C16 C 0.4272(7) 0.3808(5) 0.7384(2) 0.0295(18) Uani 1 1 d U . .
H16 H 0.4513 0.4247 0.7211 0.035 Uiso 1 1 calc R . .
C17 C 0.5331(7) 0.3223(6) 0.7461(2) 0.042(2) Uani 1 1 d U . .
H17A H 0.5992 0.3574 0.7556 0.051 Uiso 1 1 calc R . .
H17B H 0.5538 0.2940 0.7245 0.051 Uiso 1 1 calc R . .
H17C H 0.5146 0.2778 0.7632 0.051 Uiso 1 1 calc R . .
C18 C 0.3995(9) 0.4327(6) 0.7710(2) 0.047(2) Uani 1 1 d U . .
H18A H 0.4001 0.3934 0.7912 0.056 Uiso 1 1 calc R . .
H18B H 0.3223 0.4595 0.7672 0.056 Uiso 1 1 calc R . .
H18C H 0.4586 0.4781 0.7755 0.056 Uiso 1 1 calc R . .
C19 C 0.2740(7) 0.3233(6) 0.5228(2) 0.037(2) Uani 1 1 d U . .
H19 H 0.1924 0.3279 0.5121 0.044 Uiso 1 1 calc R . .
C20 C 0.2782(9) 0.2481(6) 0.5490(3) 0.054(3) Uani 1 1 d U . .
H20A H 0.2576 0.1936 0.5368 0.065 Uiso 1 1 calc R . .
H20B H 0.2226 0.2591 0.5668 0.065 Uiso 1 1 calc R . .
H20C H 0.3572 0.2433 0.5603 0.065 Uiso 1 1 calc R . .
C21 C 0.3546(8) 0.3036(7) 0.4940(3) 0.053(3) Uani 1 1 d U . .
H21A H 0.4358 0.3031 0.5037 0.063 Uiso 1 1 calc R . .
H21B H 0.3450 0.3485 0.4758 0.063 Uiso 1 1 calc R . .
H21C H 0.3348 0.2466 0.4837 0.063 Uiso 1 1 calc R . .
C22 C 0.2079(7) 0.4416(6) 0.5791(2) 0.037(2) Uani 1 1 d U . .
H22 H 0.2293 0.3970 0.5975 0.045 Uiso 1 1 calc R . .
C23 C 0.0799(8) 0.4231(8) 0.5664(3) 0.061(3) Uani 1 1 d U . .
H23A H 0.0323 0.4185 0.5865 0.073 Uiso 1 1 calc R . .
H23B H 0.0757 0.3684 0.5532 0.073 Uiso 1 1 calc R . .
H23C H 0.0504 0.4708 0.5512 0.073 Uiso 1 1 calc R . .
C24 C 0.2177(9) 0.5279(7) 0.5969(2) 0.052(3) Uani 1 1 d U . .
H24A H 0.1800 0.5725 0.5818 0.063 Uiso 1 1 calc R . .
H24B H 0.3003 0.5426 0.6018 0.063 Uiso 1 1 calc R . .
H24C H 0.1792 0.5252 0.6189 0.063 Uiso 1 1 calc R . .
C25 C 0.3005(8) 0.5115(6) 0.5117(2) 0.036(2) Uani 1 1 d U . .
H25 H 0.3558 0.4936 0.4940 0.043 Uiso 1 1 calc R . .
C26 C 0.1819(8) 0.5202(7) 0.4915(2) 0.053(3) Uani 1 1 d U . .
H26A H 0.1266 0.5481 0.5063 0.064 Uiso 1 1 calc R . .
H26B H 0.1529 0.4623 0.4845 0.064 Uiso 1 1 calc R . .
H26C H 0.1901 0.5558 0.4706 0.064 Uiso 1 1 calc R . .
C27 C 0.3423(8) 0.6020(6) 0.5244(2) 0.043(2) Uani 1 1 d U . .
H27A H 0.3559 0.6387 0.5042 0.051 Uiso 1 1 calc R . .
H27B H 0.4152 0.5960 0.5391 0.051 Uiso 1 1 calc R . .
H27C H 0.2826 0.6288 0.5380 0.051 Uiso 1 1 calc R . .
P4 P 0.80472(18) 0.13639(15) 0.60572(6) 0.0322(5) Uani 1 1 d D . .
C28 C 0.9571(12) 0.1473(11) 0.5934(5) 0.051(5) Uani 0.592(8) 1 d PDU A 1
H28 H 0.9605 0.2082 0.5843 0.076 Uiso 0.592(8) 1 calc PR A 1
C29 C 0.9694(18) 0.0870(13) 0.5586(5) 0.057(6) Uiso 0.592(8) 1 d PDU A 1
H29A H 1.0396 0.1041 0.5472 0.086 Uiso 0.592(8) 1 calc PR A 1
H29B H 0.9005 0.0951 0.5424 0.086 Uiso 0.592(8) 1 calc PR A 1
H29C H 0.9755 0.0256 0.5655 0.086 Uiso 0.592(8) 1 calc PR A 1
C30 C 1.0410(18) 0.1488(16) 0.6258(5) 0.093(7) Uiso 0.592(8) 1 d PDU A 1
H30A H 1.0598 0.0890 0.6330 0.139 Uiso 0.592(8) 1 calc PR A 1
H30B H 1.0045 0.1792 0.6447 0.139 Uiso 0.592(8) 1 calc PR A 1
H30C H 1.1127 0.1793 0.6205 0.139 Uiso 0.592(8) 1 calc PR A 1
C31 C 0.7146(12) 0.1423(10) 0.5631(3) 0.042(4) Uani 0.592(8) 1 d PDU A 1
H31 H 0.7347 0.0896 0.5494 0.063 Uiso 0.592(8) 1 calc PR A 1
C32 C 0.5897(15) 0.1400(17) 0.5659(6) 0.049(6) Uiso 0.592(8) 1 d PDU A 1
H32A H 0.5641 0.1949 0.5759 0.074 Uiso 0.592(8) 1 calc PR A 1
H32B H 0.5699 0.0916 0.5810 0.074 Uiso 0.592(8) 1 calc PR A 1
H32C H 0.5503 0.1320 0.5426 0.074 Uiso 0.592(8) 1 calc PR A 1
C33 C 0.7476(17) 0.2221(13) 0.5413(5) 0.072(6) Uiso 0.592(8) 1 d PDU A 1
H33A H 0.6890 0.2302 0.5218 0.108 Uiso 0.592(8) 1 calc PR A 1
H33B H 0.8243 0.2126 0.5322 0.108 Uiso 0.592(8) 1 calc PR A 1
H33C H 0.7504 0.2742 0.5561 0.108 Uiso 0.592(8) 1 calc PR A 1
C34 C 0.7661(12) 0.0336(9) 0.6244(4) 0.040(4) Uani 0.592(8) 1 d PDU A 1
H34 H 0.6826 0.0385 0.6300 0.060 Uiso 0.592(8) 1 calc PR A 1
C35 C 0.837(2) 0.0163(16) 0.6591(5) 0.064(8) Uiso 0.592(8) 1 d PDU A 1
H35A H 0.7990 -0.0299 0.6718 0.096 Uiso 0.592(8) 1 calc PR A 1
H35B H 0.8405 0.0696 0.6731 0.096 Uiso 0.592(8) 1 calc PR A 1
H35C H 0.9161 -0.0019 0.6544 0.096 Uiso 0.592(8) 1 calc PR A 1
C36 C 0.7738(14) -0.0448(10) 0.6008(4) 0.048(4) Uiso 0.592(8) 1 d PDU A 1
H36A H 0.8554 -0.0631 0.6004 0.072 Uiso 0.592(8) 1 calc PR A 1
H36B H 0.7434 -0.0295 0.5771 0.072 Uiso 0.592(8) 1 calc PR A 1
H36C H 0.7274 -0.0925 0.6097 0.072 Uiso 0.592(8) 1 calc PR A 1
C28' C 0.907(2) 0.1619(15) 0.5726(6) 0.062(8) Uiso 0.408(8) 1 d PDU A 2
H28A H 0.9592 0.2019 0.5873 0.093 Uiso 0.408(8) 1 calc PR A 2
C29' C 0.848(2) 0.2344(15) 0.5469(6) 0.056(7) Uiso 0.408(8) 1 d PDU A 2
H29D H 0.9065 0.2573 0.5318 0.084 Uiso 0.408(8) 1 calc PR A 2
H29E H 0.8181 0.2820 0.5607 0.084 Uiso 0.408(8) 1 calc PR A 2
H29F H 0.7837 0.2082 0.5324 0.084 Uiso 0.408(8) 1 calc PR A 2
C30' C 0.997(2) 0.0895(15) 0.5684(7) 0.038(6) Uiso 0.408(8) 1 d PDU A 2
H30D H 0.9858 0.0648 0.5449 0.057 Uiso 0.408(8) 1 calc PR A 2
H30E H 0.9863 0.0438 0.5857 0.057 Uiso 0.408(8) 1 calc PR A 2
H30F H 1.0760 0.1135 0.5720 0.057 Uiso 0.408(8) 1 calc PR A 2
C31' C 0.6802(14) 0.0691(12) 0.5906(5) 0.040(5) Uiso 0.408(8) 1 d PDU A 2
H31A H 0.6408 0.0560 0.6124 0.059 Uiso 0.408(8) 1 calc PR A 2
C32' C 0.706(2) -0.0171(13) 0.5768(6) 0.049(6) Uiso 0.408(8) 1 d PDU A 2
H32D H 0.7096 -0.0136 0.5514 0.074 Uiso 0.408(8) 1 calc PR A 2
H32E H 0.6449 -0.0581 0.5825 0.074 Uiso 0.408(8) 1 calc PR A 2
H32F H 0.7817 -0.0372 0.5874 0.074 Uiso 0.408(8) 1 calc PR A 2
C33' C 0.586(3) 0.118(2) 0.5678(10) 0.072(13) Uiso 0.408(8) 1 d PDU A 2
H33D H 0.6195 0.1370 0.5462 0.109 Uiso 0.408(8) 1 calc PR A 2
H33E H 0.5596 0.1682 0.5805 0.109 Uiso 0.408(8) 1 calc PR A 2
H33F H 0.5204 0.0786 0.5620 0.109 Uiso 0.408(8) 1 calc PR A 2
C34' C 0.8890(14) 0.0582(12) 0.6361(4) 0.030(5) Uiso 0.408(8) 1 d PDU A 2
H34A H 0.9104 0.0066 0.6220 0.045 Uiso 0.408(8) 1 calc PR A 2
C35' C 1.0026(16) 0.0993(15) 0.6516(6) 0.045(6) Uiso 0.408(8) 1 d PDU A 2
H35D H 0.9851 0.1395 0.6704 0.068 Uiso 0.408(8) 1 calc PR A 2
H35E H 1.0403 0.1312 0.6334 0.068 Uiso 0.408(8) 1 calc PR A 2
H35F H 1.0552 0.0534 0.6611 0.068 Uiso 0.408(8) 1 calc PR A 2
C36' C 0.819(2) 0.0255(18) 0.6654(6) 0.030(7) Uiso 0.408(8) 1 d PDU A 2
H36D H 0.8620 -0.0210 0.6781 0.045 Uiso 0.408(8) 1 calc PR A 2
H36E H 0.7436 0.0029 0.6556 0.045 Uiso 0.408(8) 1 calc PR A 2
H36F H 0.8052 0.0735 0.6814 0.045 Uiso 0.408(8) 1 calc PR A 2
S1 S 0.44004(18) -0.02589(15) 0.65482(6) 0.0368(5) Uani 1 1 d U . .
S2 S 0.51983(19) 0.04589(14) 0.71847(6) 0.0335(5) Uani 1 1 d U . .
N1 N 0.5183(5) 0.0452(4) 0.67655(17) 0.0310(16) Uani 1 1 d U . .
O1 O 0.4795(6) -0.0265(5) 0.62039(16) 0.068(2) Uani 1 1 d U . .
O2 O 0.4389(6) -0.1080(4) 0.67226(19) 0.0565(19) Uani 1 1 d U . .
O3 O 0.5819(6) 0.1241(4) 0.72914(16) 0.0495(17) Uani 1 1 d U . .
O4 O 0.4058(5) 0.0360(4) 0.73138(16) 0.0476(16) Uani 1 1 d U . .
C37 C 0.2970(7) 0.0138(6) 0.6521(3) 0.048(3) Uani 1 1 d U . .
H37A H 0.2951 0.0713 0.6411 0.072 Uiso 1 1 calc R . .
H37B H 0.2693 0.0184 0.6756 0.072 Uiso 1 1 calc R . .
H37C H 0.2464 -0.0262 0.6381 0.072 Uiso 1 1 calc R . .
C38 C 0.6037(8) -0.0428(6) 0.7342(2) 0.048(3) Uani 1 1 d U . .
H38A H 0.6085 -0.0424 0.7598 0.071 Uiso 1 1 calc R . .
H38B H 0.6825 -0.0384 0.7260 0.071 Uiso 1 1 calc R . .
H38C H 0.5671 -0.0970 0.7257 0.071 Uiso 1 1 calc R . .
S3 S -0.0075(2) 0.25603(16) 0.44617(6) 0.0468(6) Uani 1 1 d U . .
S4 S -0.06296(18) 0.18267(16) 0.38146(6) 0.0373(5) Uani 1 1 d U . .
N2 N 0.0153(6) 0.2460(5) 0.40610(19) 0.0424(19) Uani 1 1 d U . .
O5 O 0.0594(8) 0.3289(5) 0.4590(2) 0.087(3) Uani 1 1 d U . .
O6 O -0.1297(6) 0.2566(5) 0.45267(17) 0.063(2) Uani 1 1 d U . .
O7 O -0.0122(6) 0.1793(5) 0.34848(17) 0.065(2) Uani 1 1 d U . .
O8 O -0.0850(5) 0.1004(4) 0.39749(17) 0.0505(17) Uani 1 1 d U . .
C39 C 0.0528(10) 0.1644(7) 0.4674(3) 0.061(3) Uani 1 1 d U . .
H39A H 0.1372 0.1631 0.4650 0.091 Uiso 1 1 calc R . .
H39B H 0.0170 0.1117 0.4570 0.091 Uiso 1 1 calc R . .
H39C H 0.0380 0.1669 0.4923 0.091 Uiso 1 1 calc R . .
C40 C -0.1993(7) 0.2335(6) 0.3736(2) 0.041(2) Uani 1 1 d U . .
H40A H -0.1880 0.2926 0.3649 0.061 Uiso 1 1 calc R . .
H40B H -0.2389 0.2362 0.3954 0.061 Uiso 1 1 calc R . .
H40C H -0.2471 0.2000 0.3563 0.061 Uiso 1 1 calc R . .
N99 N 0.720(2) -0.0241(16) 0.4909(6) 0.210(10) Uiso 1 1 d U . .
C98 C 0.6591(15) 0.1009(12) 0.4519(4) 0.129(7) Uani 1 1 d U . .
H98A H 0.5794 0.1132 0.4582 0.194 Uiso 1 1 calc R . .
H98B H 0.6579 0.0865 0.4270 0.194 Uiso 1 1 calc R . .
H98C H 0.7083 0.1522 0.4567 0.194 Uiso 1 1 calc R . .
C99 C 0.7046(19) 0.0300(15) 0.4718(5) 0.134(7) Uani 1 1 d U . .

loop_
_atom_site_aniso_label
_atom_site_aniso_U_11
_atom_site_aniso_U_22
_atom_site_aniso_U_33
_atom_site_aniso_U_23
_atom_site_aniso_U_13
_atom_site_aniso_U_12
Ag1 0.0391(4) 0.0416(4) 0.0301(3) 0.0020(3) -0.0024(3) -0.0097(3)
Ag2 0.0324(3) 0.0343(4) 0.0373(4) 0.0010(3) 0.0059(3) -0.0002(3)
Te1 0.0430(3) 0.0350(3) 0.0342(3) 0.0035(3) -0.0077(3) -0.0116(3)
Te2 0.0271(3) 0.0305(3) 0.0255(3) -0.0028(2) 0.0002(2) -0.0020(2)
Te3 0.0225(3) 0.0572(4) 0.0260(3) 0.0007(3) -0.0008(2) -0.0018(3)
Te4 0.0282(3) 0.0277(3) 0.0488(4) -0.0025(3) 0.0058(2) -0.0004(2)
P1 0.0222(10) 0.0260(12) 0.0341(12) -0.0024(9) -0.0018(9) 0.0013(9)
P2 0.0320(11) 0.0225(11) 0.0260(11) -0.0008(9) 0.0035(9) 0.0033(9)
P3 0.0242(11) 0.0355(13) 0.0228(11) -0.0006(9) -0.0011(8) 0.0020(10)
C1 0.031(5) 0.038(5) 0.049(5) -0.007(4) -0.002(4) 0.004(4)
C2 0.082(8) 0.063(7) 0.055(7) -0.026(5) 0.012(5) -0.010(6)
C3 0.042(5) 0.033(5) 0.065(6) -0.012(4) -0.008(5) 0.001(4)
C4 0.034(5) 0.032(5) 0.053(6) -0.012(4) -0.012(4) -0.001(4)
C5 0.086(8) 0.038(6) 0.074(7) -0.001(5) -0.025(6) -0.004(6)
C6 0.028(5) 0.058(7) 0.089(8) -0.015(6) -0.014(4) 0.012(5)
C7 0.033(5) 0.029(5) 0.053(5) 0.011(4) 0.010(4) 0.004(4)
C8 0.058(6) 0.053(6) 0.052(6) 0.000(5) 0.029(5) 0.005(5)
C9 0.025(5) 0.063(7) 0.081(7) 0.015(6) 0.008(4) 0.004(5)
C10 0.054(6) 0.023(5) 0.036(5) 0.005(4) 0.009(4) -0.002(4)
C11 0.084(8) 0.048(6) 0.039(5) 0.006(5) 0.021(5) -0.006(6)
C12 0.058(6) 0.035(6) 0.066(6) 0.005(5) 0.011(5) -0.008(5)
C13 0.040(5) 0.028(5) 0.040(5) -0.007(4) 0.005(4) 0.011(4)
C14 0.024(5) 0.062(7) 0.100(9) -0.017(6) 0.002(5) 0.018(4)
C15 0.062(6) 0.041(5) 0.039(5) 0.009(4) 0.003(5) 0.011(4)
C16 0.036(4) 0.023(4) 0.030(4) 0.001(3) 0.001(4) -0.003(4)
C17 0.040(5) 0.042(6) 0.043(5) -0.001(4) -0.015(4) 0.003(4)
C18 0.072(7) 0.031(5) 0.035(5) -0.009(4) -0.011(5) 0.003(5)
C19 0.029(5) 0.037(5) 0.042(5) -0.002(4) -0.009(4) -0.001(4)
C20 0.056(6) 0.039(6) 0.065(6) 0.002(5) -0.006(5) -0.007(5)
C21 0.050(6) 0.050(6) 0.058(6) -0.018(5) 0.004(5) -0.009(5)
C22 0.024(4) 0.058(6) 0.030(5) -0.001(4) 0.003(3) 0.007(4)
C23 0.030(5) 0.088(8) 0.067(7) -0.007(6) 0.009(5) 0.005(5)
C24 0.060(6) 0.067(7) 0.033(5) -0.008(5) 0.015(5) 0.013(5)
C25 0.049(5) 0.036(5) 0.021(4) 0.006(4) -0.002(4) 0.000(4)
C26 0.056(6) 0.054(7) 0.048(6) 0.013(5) -0.014(5) -0.004(5)
C27 0.047(5) 0.045(5) 0.037(5) 0.004(4) 0.007(4) -0.005(4)
P4 0.0260(11) 0.0317(13) 0.0396(13) -0.0019(10) 0.0068(10) 0.0014(10)
C28 0.041(9) 0.046(10) 0.069(11) -0.012(9) 0.031(9) -0.001(8)
C31 0.052(9) 0.039(9) 0.035(8) -0.010(7) -0.001(7) 0.027(8)
C34 0.027(7) 0.043(9) 0.050(9) 0.003(7) 0.001(7) 0.003(7)
S1 0.0291(11) 0.0381(13) 0.0430(13) -0.0081(11) -0.0002(10) -0.0037(10)
S2 0.0372(12) 0.0286(12) 0.0347(12) 0.0000(9) 0.0018(9) 0.0023(10)
N1 0.026(4) 0.031(4) 0.035(4) 0.001(3) 0.000(3) -0.003(3)
O1 0.050(4) 0.113(7) 0.040(4) -0.031(4) 0.010(3) -0.026(4)
O2 0.054(4) 0.028(4) 0.084(5) -0.001(3) -0.024(4) -0.002(3)
O3 0.068(4) 0.036(4) 0.043(4) -0.009(3) -0.012(3) -0.003(3)
O4 0.047(4) 0.049(4) 0.049(4) 0.003(3) 0.017(3) 0.006(3)
C37 0.030(5) 0.035(5) 0.076(7) -0.004(5) -0.009(5) 0.000(4)
C38 0.042(6) 0.055(6) 0.044(6) -0.002(5) -0.012(4) 0.016(5)
S3 0.0599(16) 0.0389(14) 0.0393(13) -0.0031(11) -0.0139(12) -0.0017(12)
S4 0.0290(11) 0.0450(14) 0.0372(12) -0.0091(11) -0.0028(9) 0.0000(10)
N2 0.032(4) 0.047(5) 0.047(4) 0.008(4) -0.008(3) -0.012(4)
O5 0.125(7) 0.052(5) 0.074(5) -0.004(4) -0.055(5) -0.024(5)
O6 0.059(5) 0.077(5) 0.053(4) -0.018(4) 0.008(3) 0.024(4)
O7 0.050(4) 0.104(6) 0.044(4) -0.023(4) 0.008(3) 0.009(4)
O8 0.047(4) 0.037(4) 0.065(4) -0.003(3) -0.014(3) -0.002(3)
C39 0.076(8) 0.062(7) 0.043(6) 0.000(5) -0.012(5) 0.005(6)
C40 0.030(5) 0.053(6) 0.038(5) -0.005(5) -0.010(4) 0.009(4)
C98 0.135(15) 0.170(18) 0.080(11) -0.002(11) -0.015(10) -0.064(13)
C99 0.186(19) 0.136(16) 0.078(12) -0.047(10) -0.002(12) -0.019(14)

loop_
_atom_type_symbol
_atom_type_description
_atom_type_scat_dispersion_real
_atom_type_scat_dispersion_imag
_atom_type_scat_source
C C 0.0033 0.0016 'International Tables Vol C Tables 4.2.6.8 and 6.1.1.4'
H H 0.0000 0.0000 'International Tables Vol C Tables 4.2.6.8 and 6.1.1.4'
N N 0.0061 0.0033 'International Tables Vol C Tables 4.2.6.8 and 6.1.1.4'
O O 0.0106 0.0060 'International Tables Vol C Tables 4.2.6.8 and 6.1.1.4'
P P 0.1023 0.0942 'International Tables Vol C Tables 4.2.6.8 and 6.1.1.4'
S S 0.1246 0.1234 'International Tables Vol C Tables 4.2.6.8 and 6.1.1.4'
Ag Ag -0.8971 1.1015 'International Tables Vol C Tables 4.2.6.8 and 6.1.1.4'
Te Te -0.5308 1.6751 'International Tables Vol C Tables 4.2.6.8 and 6.1.1.4'

loop_
_geom_angle_atom_site_label_1
_geom_angle_atom_site_label_2
_geom_angle_atom_site_label_3
_geom_angle
Te3 Ag1 Te1 122.20(3)
Te3 Ag1 Te2 114.65(3)
Te1 Ag1 Te2 122.47(3)
N1 Ag2 Te4 127.57(16)
N1 Ag2 O3 55.1(2)
Te4 Ag2 O3 114.61(14)
N1 Ag2 Te2 105.53(15)
Te4 Ag2 Te2 125.27(3)
O3 Ag2 Te2 105.36(14)
P1 Te1 Ag1 105.61(5)
P2 Te2 Ag1 105.77(6)
P2 Te2 Ag2 106.99(5)
Ag1 Te2 Ag2 68.88(3)
P3 Te3 Ag1 110.08(6)
P4 Te4 Ag2 95.84(6)
C7 P1 C4 106.8(4)
C7 P1 C1 106.6(4)
C4 P1 C1 112.9(4)
C7 P1 Te1 111.3(3)
C4 P1 Te1 110.2(3)
C1 P1 Te1 109.0(3)
C10 P2 C16 109.3(4)
C10 P2 C13 112.3(4)
C16 P2 C13 107.0(4)
C10 P2 Te2 110.2(3)
C16 P2 Te2 111.3(3)
C13 P2 Te2 106.6(3)
C25 P3 C22 113.4(4)
C25 P3 C19 106.9(4)
C22 P3 C19 106.8(4)
C25 P3 Te3 107.7(3)
C22 P3 Te3 111.8(3)
C19 P3 Te3 110.2(3)
C3 C1 C2 111.3(8)
C3 C1 P1 112.6(6)
C2 C1 P1 115.2(7)
C5 C4 C6 111.0(8)
C5 C4 P1 115.6(7)
C6 C4 P1 112.0(7)
C8 C7 C9 111.2(8)
C8 C7 P1 110.7(6)
C9 C7 P1 112.1(6)
C12 C10 C11 112.2(8)
C12 C10 P2 113.5(6)
C11 C10 P2 113.4(6)
C14 C13 C15 111.0(8)
C14 C13 P2 113.5(6)
C15 C13 P2 110.8(6)
C17 C16 C18 110.8(7)
C17 C16 P2 112.6(6)
C18 C16 P2 115.0(6)
C21 C19 C20 109.6(8)
C21 C19 P3 111.9(6)
C20 C19 P3 110.8(6)
C24 C22 C23 110.4(8)
C24 C22 P3 113.6(6)
C23 C22 P3 113.5(6)
C26 C25 C27 109.3(8)
C26 C25 P3 115.9(6)
C27 C25 P3 114.6(6)
C34 P4 C31' 54.7(7)
C34 P4 C28' 130.6(9)
C31' P4 C28' 115.3(11)
C34 P4 C28 116.3(7)
C31' P4 C28 134.7(8)
C28' P4 C28 30.7(7)
C34 P4 C31 104.7(7)
C31' P4 C31 51.5(7)
C28' P4 C31 74.2(10)
C28 P4 C31 104.3(7)
C34 P4 C34' 47.8(6)
C31' P4 C34' 101.1(8)
C28' P4 C34' 103.7(9)
C28 P4 C34' 76.3(8)
C31 P4 C34' 142.7(7)
C34 P4 Te4 114.2(5)
C31' P4 Te4 115.3(6)
C28' P4 Te4 112.7(8)
C28 P4 Te4 108.4(5)
C31 P4 Te4 108.0(4)
C34' P4 Te4 107.0(6)
C30 C28 C29 126.1(15)
C30 C28 P4 110.5(13)
C29 C28 P4 107.0(11)
C32 C31 C33 109.9(14)
C32 C31 P4 115.1(12)
C33 C31 P4 111.7(11)
C36 C34 C35 109.4(14)
C36 C34 P4 115.7(10)
C35 C34 P4 111.6(12)
C30' C28' C29' 134.2(18)
C30' C28' P4 112.7(14)
C29' C28' P4 108.0(15)
C32' C31' C33' 112.8(19)
C32' C31' P4 116.9(14)
C33' C31' P4 114.1(17)
C36' C34' C35' 109.3(15)
C36' C34' P4 113.1(13)
C35' C34' P4 111.3(13)
O1 S1 O2 116.3(5)
O1 S1 N1 106.4(4)
O2 S1 N1 112.3(4)
O1 S1 C37 107.7(5)
O2 S1 C37 107.3(4)
N1 S1 C37 106.4(4)
O4 S2 O3 115.7(4)
O4 S2 N1 113.3(4)
O3 S2 N1 105.1(4)
O4 S2 C38 106.9(4)
O3 S2 C38 107.5(4)
N1 S2 C38 108.0(4)
S2 N1 S1 119.3(4)
S2 N1 Ag2 103.0(3)
S1 N1 Ag2 130.0(4)
S2 O3 Ag2 93.2(3)
O5 S3 O6 116.3(5)
O5 S3 N2 106.9(5)
O6 S3 N2 113.3(4)
O5 S3 C39 106.6(5)
O6 S3 C39 106.4(5)
N2 S3 C39 106.8(5)
O7 S4 O8 116.2(5)
O7 S4 N2 107.5(4)
O8 S4 N2 113.1(4)
O7 S4 C40 106.1(4)
O8 S4 C40 106.4(4)
N2 S4 C40 106.8(4)
S3 N2 S4 120.8(5)
N99 C99 C98 165(3)

loop_
_geom_bond_atom_site_label_1
_geom_bond_atom_site_label_2
_geom_bond_distance
Ag1 Te3 2.7182(8)
Ag1 Te1 2.7280(9)
Ag1 Te2 2.7638(9)
Ag2 N1 2.422(7)
Ag2 Te4 2.6957(9)
Ag2 O3 2.772(6)
Ag2 Te2 2.7947(9)
Te1 P1 2.400(2)
Te2 P2 2.421(2)
Te3 P3 2.404(2)
Te4 P4 2.410(2)
P1 C7 1.816(8)
P1 C4 1.836(8)
P1 C1 1.836(9)
P2 C10 1.823(8)
P2 C16 1.828(8)
P2 C13 1.831(8)
P3 C25 1.816(8)
P3 C22 1.843(8)
P3 C19 1.846(9)
C1 C3 1.514(12)
C1 C2 1.517(13)
C4 C5 1.520(13)
C4 C6 1.531(12)
C7 C8 1.522(12)
C7 C9 1.535(12)
C10 C12 1.509(12)
C10 C11 1.526(11)
C13 C14 1.520(12)
C13 C15 1.526(12)
C16 C17 1.524(11)
C16 C18 1.535(11)
C19 C21 1.522(12)
C19 C20 1.530(12)
C22 C24 1.491(13)
C22 C23 1.542(11)
C25 C26 1.525(11)
C25 C27 1.539(12)
P4 C34 1.802(13)
P4 C31' 1.826(15)
P4 C28' 1.833(17)
P4 C28 1.851(13)
P4 C31 1.876(13)
P4 C34' 1.893(15)
C28 C30 1.52(2)
C28 C29 1.64(2)
C31 C32 1.45(2)
C31 C33 1.55(2)
C34 C36 1.512(18)
C34 C35 1.53(2)
C28' C30' 1.53(3)
C28' C29' 1.61(2)
C31' C32' 1.46(2)
C31' C33' 1.53(2)
C34' C36' 1.51(2)
C34' C35' 1.53(2)
S1 O1 1.426(6)
S1 O2 1.428(7)
S1 N1 1.610(7)
S1 C37 1.748(8)
S2 O4 1.439(6)
S2 O3 1.442(6)
S2 N1 1.608(7)
S2 C38 1.751(9)
S3 O5 1.426(7)
S3 O6 1.442(7)
S3 N2 1.585(8)
S3 C39 1.746(10)
S4 O7 1.430(7)
S4 O8 1.436(7)
S4 N2 1.590(7)
S4 C40 1.755(8)
N99 C99 1.11(3)
C98 C99 1.41(2)

loop_
_geom_hbond_atom_site_label_D
_geom_hbond_atom_site_label_H
_geom_hbond_atom_site_label_A
_geom_hbond_distance_DH
_geom_hbond_distance_HA
_geom_hbond_distance_DA
_geom_hbond_angle_DHA
_geom_hbond_site_symmetry_A
C17 H17B O3 0.98 2.63 3.171(11) 114.7 .
C10 H10 O4 1.00 2.54 3.363(11) 139.7 .
C13 H13 O4 1.00 2.40 3.207(10) 136.8 2_556
C19 H19 O5 1.00 2.46 3.353(11) 148.6 .
C3 H3B O7 0.98 2.58 3.434(12) 145.4 3_666
C18 H18A O7 0.98 2.61 3.522(11) 155.6 4_666
C37 H37C O8 0.98 2.50 3.460(11) 167.0 3_556

loop_
_geom_torsion_atom_site_label_1
_geom_torsion_atom_site_label_2
_geom_torsion_atom_site_label_3
_geom_torsion_atom_site_label_4
_geom_torsion
Te3 Ag1 Te1 P1 26.94(7)
Te2 Ag1 Te1 P1 -143.12(6)
Te3 Ag1 Te2 P2 -149.31(6)
Te1 Ag1 Te2 P2 21.44(7)
Te3 Ag1 Te2 Ag2 108.18(3)
Te1 Ag1 Te2 Ag2 -81.06(4)
N1 Ag2 Te2 P2 85.42(17)
Te4 Ag2 Te2 P2 -108.26(6)
O3 Ag2 Te2 P2 28.06(14)
N1 Ag2 Te2 Ag1 -173.82(16)
Te4 Ag2 Te2 Ag1 -7.50(3)
O3 Ag2 Te2 Ag1 128.82(13)
Te1 Ag1 Te3 P3 -137.43(7)
Te2 Ag1 Te3 P3 33.36(7)
N1 Ag2 Te4 P4 34.8(2)
O3 Ag2 Te4 P4 98.58(15)
Te2 Ag2 Te4 P4 -128.52(6)
Ag1 Te1 P1 C7 -91.4(3)
Ag1 Te1 P1 C4 26.9(3)
Ag1 Te1 P1 C1 151.3(3)
Ag1 Te2 P2 C10 -143.4(3)
Ag2 Te2 P2 C10 -71.2(3)
Ag1 Te2 P2 C16 -21.9(3)
Ag2 Te2 P2 C16 50.3(3)
Ag1 Te2 P2 C13 94.5(3)
Ag2 Te2 P2 C13 166.7(3)
Ag1 Te3 P3 C25 143.9(3)
Ag1 Te3 P3 C22 18.7(3)
Ag1 Te3 P3 C19 -99.9(3)
C7 P1 C1 C3 61.8(7)
C4 P1 C1 C3 -55.2(8)
Te1 P1 C1 C3 -177.9(5)
C7 P1 C1 C2 -169.0(7)
C4 P1 C1 C2 74.0(8)
Te1 P1 C1 C2 -48.8(8)
C7 P1 C4 C5 -44.2(8)
C1 P1 C4 C5 72.6(8)
Te1 P1 C4 C5 -165.3(6)
C7 P1 C4 C6 -172.7(7)
C1 P1 C4 C6 -55.9(8)
Te1 P1 C4 C6 66.2(7)
C4 P1 C7 C8 -58.7(7)
C1 P1 C7 C8 -179.6(6)
Te1 P1 C7 C8 61.6(7)
C4 P1 C7 C9 176.5(7)
C1 P1 C7 C9 55.6(8)
Te1 P1 C7 C9 -63.2(7)
C16 P2 C10 C12 -175.5(6)
C13 P2 C10 C12 65.8(7)
Te2 P2 C10 C12 -52.9(7)
C16 P2 C10 C11 54.8(8)
C13 P2 C10 C11 -63.9(8)
Te2 P2 C10 C11 177.4(6)
C10 P2 C13 C14 -65.5(8)
C16 P2 C13 C14 174.5(7)
Te2 P2 C13 C14 55.3(7)
C10 P2 C13 C15 168.8(6)
C16 P2 C13 C15 48.8(7)
Te2 P2 C13 C15 -70.4(6)
C10 P2 C16 C17 53.7(7)
C13 P2 C16 C17 175.6(6)
Te2 P2 C16 C17 -68.3(6)
C10 P2 C16 C18 -74.6(7)
C13 P2 C16 C18 47.3(7)
Te2 P2 C16 C18 163.5(5)
C25 P3 C19 C21 58.7(7)
C22 P3 C19 C21 -179.6(6)
Te3 P3 C19 C21 -58.1(7)
C25 P3 C19 C20 -178.7(6)
C22 P3 C19 C20 -57.0(7)
Te3 P3 C19 C20 64.6(7)
C25 P3 C22 C24 -56.0(7)
C19 P3 C22 C24 -173.4(6)
Te3 P3 C22 C24 66.0(7)
C25 P3 C22 C23 71.3(8)
C19 P3 C22 C23 -46.2(8)
Te3 P3 C22 C23 -166.8(6)
C22 P3 C25 C26 -59.5(8)
C19 P3 C25 C26 58.0(8)
Te3 P3 C25 C26 176.4(6)
C22 P3 C25 C27 69.3(8)
C19 P3 C25 C27 -173.3(6)
Te3 P3 C25 C27 -54.9(7)
Ag2 Te4 P4 C34 -35.8(5)
Ag2 Te4 P4 C31' 25.0(7)
Ag2 Te4 P4 C28' 160.2(9)
Ag2 Te4 P4 C28 -167.3(6)
Ag2 Te4 P4 C31 80.2(5)
Ag2 Te4 P4 C34' -86.5(5)
C34 P4 C28 C30 -68.4(15)
C31' P4 C28 C30 -133.8(15)
C28' P4 C28 C30 166(3)
C31 P4 C28 C30 176.8(13)
C34' P4 C28 C30 -41.7(14)
Te4 P4 C28 C30 61.9(14)
C34 P4 C28 C29 72.1(14)
C31' P4 C28 C29 6.8(19)
C28' P4 C28 C29 -54(2)
C31 P4 C28 C29 -42.6(13)
C34' P4 C28 C29 98.9(13)
Te4 P4 C28 C29 -157.5(11)
C34 P4 C31 C32 60.6(16)
C31' P4 C31 C32 46.9(16)
C28' P4 C31 C32 -170.8(17)
C28 P4 C31 C32 -176.7(15)
C34' P4 C31 C32 97.2(17)
Te4 P4 C31 C32 -61.5(15)
C34 P4 C31 C33 -173.3(11)
C31' P4 C31 C33 173.1(16)
C28' P4 C31 C33 -44.6(13)
C28 P4 C31 C33 -50.6(12)
C34' P4 C31 C33 -136.6(13)
Te4 P4 C31 C33 64.7(11)
C31' P4 C34 C36 64.7(12)
C28' P4 C34 C36 -30.1(18)
C28 P4 C34 C36 -63.0(13)
C31 P4 C34 C36 51.6(12)
C34' P4 C34 C36 -99.2(14)
Te4 P4 C34 C36 169.4(9)
C31' P4 C34 C35 -169.4(17)
C28' P4 C34 C35 95.8(17)
C28 P4 C34 C35 62.9(15)
C31 P4 C34 C35 177.5(13)
C34' P4 C34 C35 26.7(13)
Te4 P4 C34 C35 -64.7(13)
C34 P4 C28' C30' -19(3)
C31' P4 C28' C30' -84(2)
C28 P4 C28' C30' 53.2(19)
C31 P4 C28' C30' -115(2)
C34' P4 C28' C30' 26(2)
Te4 P4 C28' C30' 141.3(17)
C34 P4 C28' C29' 139.0(14)
C31' P4 C28' C29' 74.9(18)
C28 P4 C28' C29' -148(3)
C31 P4 C28' C29' 43.0(16)
C34' P4 C28' C29' -175.6(16)
Te4 P4 C28' C29' -60.3(18)
C34 P4 C31' C32' -63.4(16)
C28' P4 C31' C32' 59.7(19)
C28 P4 C31' C32' 30(2)
C31 P4 C31' C32' 100.3(18)
C34' P4 C31' C32' -51.3(17)
Te4 P4 C31' C32' -166.2(14)
C34 P4 C31' C33' 162(2)
C28' P4 C31' C33' -75(2)
C28 P4 C31' C33' -104(2)
C31 P4 C31' C33' -34.3(19)
C34' P4 C31' C33' 174(2)
Te4 P4 C31' C33' 59(2)
C34 P4 C34' C36' -45.1(15)
C31' P4 C34' C36' -58.5(16)
C28' P4 C34' C36' -178.2(17)
C28 P4 C34' C36' 167.9(16)
C31 P4 C34' C36' -96.3(18)
Te4 P4 C34' C36' 62.5(15)
C34 P4 C34' C35' -168.6(18)
C31' P4 C34' C35' 178.0(14)
C28' P4 C34' C35' 58.3(16)
C28 P4 C34' C35' 44.4(13)
C31 P4 C34' C35' 140.1(13)
Te4 P4 C34' C35' -61.0(14)
O4 S2 N1 S1 -44.0(6)
O3 S2 N1 S1 -171.3(4)
C38 S2 N1 S1 74.1(6)
O4 S2 N1 Ag2 108.3(4)
O3 S2 N1 Ag2 -18.9(4)
C38 S2 N1 Ag2 -133.5(4)
O1 S1 N1 S2 -164.6(5)
O2 S1 N1 S2 -36.4(6)
C37 S1 N1 S2 80.7(6)
O1 S1 N1 Ag2 51.5(6)
O2 S1 N1 Ag2 179.7(4)
C37 S1 N1 Ag2 -63.2(6)
Te4 Ag2 N1 S2 107.4(3)
O3 Ag2 N1 S2 11.5(2)
Te2 Ag2 N1 S2 -86.7(3)
Te4 Ag2 N1 S1 -104.4(4)
O3 Ag2 N1 S1 159.7(6)
Te2 Ag2 N1 S1 61.5(5)
O4 S2 O3 Ag2 -109.8(3)
N1 S2 O3 Ag2 16.1(3)
C38 S2 O3 Ag2 130.9(4)
N1 Ag2 O3 S2 -12.5(3)
Te4 Ag2 O3 S2 -132.4(3)
Te2 Ag2 O3 S2 86.0(3)
O5 S3 N2 S4 -168.4(5)
O6 S3 N2 S4 -39.1(7)
C39 S3 N2 S4 77.8(6)
O7 S4 N2 S3 -172.7(5)
O8 S4 N2 S3 -43.1(7)
C40 S4 N2 S3 73.7(6)
